data_4083619
loop_
_publ_author_name
'Pereira, M. Teresa'
'Antelo, Jos\'e M.'
'Adrio, Luis A.'
'Mart\'inez, Javier'
'Ortigueira, Juan M.'
'L\'opez-Torres, Margarita'
'Vila, Jos\'e M.'

_publ_section_title
;
 Novel Bidentate [N,S] Palladacycle Metalloligands.1H--15N HMBC as a
 Decisive NMR Technique for the Structural Characterization of
 Palladium--Rhodium and Palladium--Palladium Bimetallic Complexes
;
_journal_name_full Organometallics
_journal_page_first 140612083847005
_journal_paper_doi 10.1021/om401069a
_journal_year 2014
_chemical_compound_source 'synthesis as described'
_chemical_formula_moiety 'C54 H51 N4 O P3 Pd2 S, 2(Cl O4)'
_chemical_formula_sum 'C54 H51 Cl2 N4 O9 P3 Pd2 S'
_chemical_formula_weight 1308.66
_chemical_name_systematic
;
 ?
;
_space_group_crystal_system triclinic
_space_group_IT_number 2
_space_group_name_Hall '-P 1'
_space_group_name_H-M_alt 'P -1'
_symmetry_space_group_name_Hall '-P 1'
_symmetry_space_group_name_H-M 'P -1'
_atom_sites_solution_hydrogens geom
_atom_sites_solution_primary direct
_atom_sites_solution_secondary difmap
_audit_conform_dict_location ftp://ftp.iucr.org/pub/cif_core.dic
_audit_conform_dict_name cif_core.dic
_audit_conform_dict_version 2.3
_audit_creation_date 2009-04-22T18:49:39-00:00
_audit_creation_method 'WinGX routine CIF_UPDATE'
_cell_angle_alpha 79.370(5)
_cell_angle_beta 68.872(5)
_cell_angle_gamma 81.035(5)
_cell_formula_units_Z 2
_cell_length_a 12.6747(12)
_cell_length_b 12.9371(13)
_cell_length_c 17.4291(17)
_cell_measurement_reflns_used 1996
_cell_measurement_temperature 293(2)
_cell_measurement_theta_max 25.914
_cell_measurement_theta_min 2.4685
_cell_measurement_wavelength 0.71073
_cell_volume 2607.6(5)
_computing_cell_refinement "'BRUKER APEX2"
_computing_data_collection "'BRUKER APEX2"
_computing_molecular_graphics 'Ortep-3 for Windows (Farrugia, 1997)'
_computing_publication_material 'WinGX publication routines (Farrugia, 1999)'
_computing_structure_refinement 'SHELXL-97 (Sheldrick, 1997)'
_computing_structure_solution 'SHELXS-86 (Sheldrick, 1986)'
_diffrn_ambient_temperature 293(2)
_diffrn_measured_fraction_theta_full 0.961
_diffrn_measured_fraction_theta_max 0.961
_diffrn_measurement_device_type 'Bruker APEX-II CCD'
_diffrn_measurement_method '\f and \w scans'
_diffrn_radiation_monochromator graphite
_diffrn_radiation_probe x-ray
_diffrn_radiation_source 'fine-focus sealed tube'
_diffrn_radiation_type MoK\a
_diffrn_radiation_wavelength 0.71073
_diffrn_reflns_av_R_equivalents 0.0585
_diffrn_reflns_av_unetI/netI 0.0624
_diffrn_reflns_limit_h_max 15
_diffrn_reflns_limit_h_min -14
_diffrn_reflns_limit_k_max 15
_diffrn_reflns_limit_k_min -15
_diffrn_reflns_limit_l_max 21
_diffrn_reflns_limit_l_min 0
_diffrn_reflns_number 9720
_diffrn_reflns_theta_full 26.18
_diffrn_reflns_theta_max 26.18
_diffrn_reflns_theta_min 1.26
_exptl_absorpt_coefficient_mu 0.986
_exptl_absorpt_correction_T_max 0.943
_exptl_absorpt_correction_T_min 0.818
_exptl_absorpt_correction_type multi-scan
_exptl_absorpt_process_details 'BRUKER SADABS'
_exptl_crystal_colour red
_exptl_crystal_density_diffrn 1.667
_exptl_crystal_density_method 'not measured'
_exptl_crystal_description prism
_exptl_crystal_F_000 1324
_exptl_crystal_size_max 0.30
_exptl_crystal_size_mid 0.17
_exptl_crystal_size_min 0.06
_refine_diff_density_max 2.1
_refine_diff_density_min -1.308
_refine_diff_density_rms 0.19
_refine_ls_extinction_method none
_refine_ls_goodness_of_fit_ref 1.229
_refine_ls_hydrogen_treatment constr
_refine_ls_matrix_type full
_refine_ls_number_parameters 679
_refine_ls_number_reflns 9720
_refine_ls_number_restraints 0
_refine_ls_restrained_S_all 1.229
_refine_ls_R_factor_all 0.1236
_refine_ls_R_factor_gt 0.068
_refine_ls_shift/su_max 0.001
_refine_ls_shift/su_mean 0
_refine_ls_structure_factor_coef Fsqd
_refine_ls_weighting_details 'calc w=1/[\s^2^(Fo^2^)+(0.0314P)^2^+39.1195P] where P=(Fo^2^+2Fc^2^)/3'
_refine_ls_weighting_scheme calc
_refine_ls_wR_factor_gt 0.1511
_refine_ls_wR_factor_ref 0.1856
_reflns_number_gt 6727
_reflns_number_total 9720
_reflns_threshold_expression >2sigma(I)
_cod_data_source_file om401069a_si_003.cif
_cod_data_source_block vi09ji2n
_cod_original_cell_volume 2607.6(4)
_cod_database_code 4083619

loop_
_space_group_symop_operation_xyz
'x, y, z'
'-x, -y, -z'

loop_
_atom_site_label
_atom_site_type_symbol
_atom_site_fract_x
_atom_site_fract_y
_atom_site_fract_z
_atom_site_U_iso_or_equiv
_atom_site_adp_type
_atom_site_occupancy
_atom_site_symmetry_multiplicity
_atom_site_calc_flag
_atom_site_refinement_flags
C1 C 0.4628(7) 0.6812(7) 0.6293(6) 0.021(2) Uani 1 1 d .
C2 C 0.4381(7) 0.7904(7) 0.6231(6) 0.022(2) Uani 1 1 d .
H2 H 0.4817 0.8338 0.5777 0.027 Uiso 1 1 calc R
C3 C 0.3478(8) 0.8342(7) 0.6851(6) 0.024(2) Uani 1 1 d .
C4 C 0.2855(8) 0.7685(8) 0.7543(6) 0.027(2) Uani 1 1 d .
H4 H 0.2265 0.7976 0.7967 0.032 Uiso 1 1 calc R
C5 C 0.3114(8) 0.6607(7) 0.7598(6) 0.025(2) Uani 1 1 d .
H5 H 0.268 0.6183 0.8061 0.03 Uiso 1 1 calc R
C6 C 0.3996(7) 0.6127(7) 0.6991(6) 0.022(2) Uani 1 1 d .
C7 C 0.5582(7) 0.6313(7) 0.5657(6) 0.0204(19) Uani 1 1 d .
C8 C 0.6500(7) 0.3703(7) 0.5426(6) 0.0203(19) Uani 1 1 d .
C9 C 0.8115(8) 0.3429(8) 0.4144(6) 0.028(2) Uani 1 1 d .
H9A H 0.8543 0.3925 0.4237 0.034 Uiso 1 1 calc R
H9B H 0.7732 0.3798 0.3766 0.034 Uiso 1 1 calc R
C10 C 0.8924(9) 0.2518(9) 0.3757(7) 0.038(3) Uani 1 1 d .
H10A H 0.9346 0.2188 0.4112 0.056 Uiso 1 1 calc R
H10B H 0.944 0.2782 0.3224 0.056 Uiso 1 1 calc R
H10C H 0.8497 0.2011 0.3692 0.056 Uiso 1 1 calc R
C11 C 0.3811(8) 1.0117(8) 0.6180(6) 0.030(2) Uani 1 1 d .
H11A H 0.4588 0.9982 0.6156 0.045 Uiso 1 1 calc R
H11B H 0.3536 1.0832 0.6278 0.045 Uiso 1 1 calc R
H11C H 0.3762 1.0012 0.5663 0.045 Uiso 1 1 calc R
C12 C 0.6383(8) 0.6942(8) 0.4924(6) 0.027(2) Uani 1 1 d .
H12A H 0.7001 0.6475 0.4628 0.041 Uiso 1 1 calc R
H12B H 0.6674 0.7449 0.5114 0.041 Uiso 1 1 calc R
H12C H 0.5984 0.7304 0.4561 0.041 Uiso 1 1 calc R
C13 C 0.1807(8) 0.4314(7) 0.8025(6) 0.024(2) Uani 1 1 d .
C14 C 0.1552(8) 0.4252(8) 0.7330(7) 0.030(2) Uani 1 1 d .
H14 H 0.2093 0.3947 0.6889 0.037 Uiso 1 1 calc R
C15 C 0.0497(9) 0.4642(8) 0.7288(7) 0.033(2) Uani 1 1 d .
H15 H 0.0325 0.4593 0.6822 0.04 Uiso 1 1 calc R
C16 C -0.0307(8) 0.5107(8) 0.7939(7) 0.035(3) Uani 1 1 d .
H16 H -0.102 0.5369 0.791 0.042 Uiso 1 1 calc R
C17 C -0.0054(9) 0.5183(9) 0.8625(7) 0.037(3) Uani 1 1 d .
H17 H -0.0593 0.5505 0.9058 0.044 Uiso 1 1 calc R
C18 C 0.1015(8) 0.4777(7) 0.8679(7) 0.028(2) Uani 1 1 d .
H18 H 0.1186 0.482 0.9148 0.034 Uiso 1 1 calc R
C19 C 0.3270(7) 0.3997(7) 0.9009(6) 0.025(2) Uani 1 1 d .
C20 C 0.2664(8) 0.3372(7) 0.9722(6) 0.025(2) Uani 1 1 d .
H20 H 0.2267 0.2849 0.9682 0.03 Uiso 1 1 calc R
C21 C 0.2646(9) 0.3520(8) 1.0488(7) 0.032(2) Uani 1 1 d .
H21 H 0.2232 0.3099 1.0962 0.039 Uiso 1 1 calc R
C22 C 0.3233(9) 0.4282(8) 1.0559(7) 0.033(2) Uani 1 1 d .
H22 H 0.3237 0.4365 1.1076 0.039 Uiso 1 1 calc R
C23 C 0.3811(9) 0.4917(8) 0.9865(7) 0.036(3) Uani 1 1 d .
H23 H 0.4187 0.5448 0.9919 0.043 Uiso 1 1 calc R
C24 C 0.3853(8) 0.4791(7) 0.9085(7) 0.029(2) Uani 1 1 d .
H24 H 0.4261 0.5225 0.8616 0.035 Uiso 1 1 calc R
C25 C 0.3304(7) 0.2404(7) 0.8095(6) 0.0186(19) Uani 1 1 d .
C26 C 0.2312(8) 0.1905(7) 0.8358(6) 0.024(2) Uani 1 1 d .
H26 H 0.161 0.2303 0.8457 0.029 Uiso 1 1 calc R
C27 C 0.2375(8) 0.0824(8) 0.8469(6) 0.027(2) Uani 1 1 d .
H27 H 0.1718 0.0484 0.8636 0.032 Uiso 1 1 calc R
C28 C 0.3432(10) 0.0237(8) 0.8330(6) 0.034(3) Uani 1 1 d .
H28 H 0.35 -0.0498 0.8411 0.041 Uiso 1 1 calc R
C29 C 0.4378(8) 0.0801(7) 0.8066(5) 0.0206(19) Uani 1 1 d .
H29 H 0.5089 0.0419 0.7962 0.025 Uiso 1 1 calc R
C30 C 0.7543(7) 0.0858(7) 0.8565(6) 0.021(2) Uani 1 1 d .
C31 C 0.8022(8) 0.0495(8) 0.9183(6) 0.026(2) Uani 1 1 d .
H31 H 0.7793 0.083 0.9654 0.031 Uiso 1 1 calc R
C32 C 0.8831(8) -0.0358(8) 0.9098(7) 0.033(2) Uani 1 1 d .
H32 H 0.9142 -0.06 0.9515 0.039 Uiso 1 1 calc R
C33 C 0.9190(8) -0.0861(8) 0.8399(7) 0.034(2) Uani 1 1 d .
H33 H 0.9745 -0.1432 0.8343 0.04 Uiso 1 1 calc R
C34 C 0.8714(8) -0.0507(7) 0.7778(7) 0.028(2) Uani 1 1 d .
H34 H 0.895 -0.0843 0.7307 0.033 Uiso 1 1 calc R
C35 C 0.7889(8) 0.0347(7) 0.7862(6) 0.027(2) Uani 1 1 d .
H35 H 0.7567 0.058 0.7451 0.032 Uiso 1 1 calc R
C36 C 0.5650(7) 0.1960(7) 0.9717(6) 0.0203(19) Uani 1 1 d .
C37 C 0.5965(8) 0.2379(8) 1.0282(6) 0.027(2) Uani 1 1 d .
H37 H 0.6617 0.2731 1.0097 0.032 Uiso 1 1 calc R
C38 C 0.5299(8) 0.2268(7) 1.1119(6) 0.029(2) Uani 1 1 d .
H38 H 0.5499 0.2556 1.1492 0.034 Uiso 1 1 calc R
C39 C 0.4342(8) 0.1731(7) 1.1397(7) 0.028(2) Uani 1 1 d .
H39 H 0.3902 0.1651 1.1958 0.033 Uiso 1 1 calc R
C40 C 0.4040(8) 0.1313(7) 1.0837(6) 0.027(2) Uani 1 1 d .
H40 H 0.3398 0.0948 1.1026 0.032 Uiso 1 1 calc R
C41 C 0.4683(8) 0.1433(7) 1.0002(6) 0.027(2) Uani 1 1 d .
H41 H 0.4465 0.1159 0.9631 0.032 Uiso 1 1 calc R
C42 C 0.7380(7) 0.3153(7) 0.8367(6) 0.022(2) Uani 1 1 d .
H42A H 0.8089 0.298 0.8477 0.027 Uiso 1 1 calc R
H42B H 0.6958 0.3771 0.8616 0.027 Uiso 1 1 calc R
C43 C 0.8887(7) 0.2474(7) 0.6785(6) 0.021(2) Uani 1 1 d .
C44 C 0.9741(8) 0.2305(8) 0.7125(6) 0.027(2) Uani 1 1 d .
H44 H 0.9658 0.2611 0.7589 0.033 Uiso 1 1 calc R
C45 C 1.0737(8) 0.1665(8) 0.6759(7) 0.033(2) Uani 1 1 d .
H45 H 1.1324 0.1561 0.6974 0.039 Uiso 1 1 calc R
C46 C 1.0850(8) 0.1191(9) 0.6087(7) 0.032(2) Uani 1 1 d .
H46 H 1.1503 0.0753 0.5857 0.039 Uiso 1 1 calc R
C47 C 0.9985(8) 0.1368(8) 0.5750(6) 0.029(2) Uani 1 1 d .
H47 H 1.0062 0.1051 0.5293 0.035 Uiso 1 1 calc R
C48 C 0.9012(8) 0.2014(7) 0.6093(6) 0.023(2) Uani 1 1 d .
H48 H 0.844 0.2141 0.5862 0.028 Uiso 1 1 calc R
C49 C 0.7708(7) 0.4621(7) 0.6803(6) 0.0183(19) Uani 1 1 d .
C50 C 0.6893(8) 0.5410(8) 0.7171(6) 0.026(2) Uani 1 1 d .
H50 H 0.6252 0.5229 0.7623 0.031 Uiso 1 1 calc R
C51 C 0.7045(9) 0.6465(8) 0.6860(7) 0.033(2) Uani 1 1 d .
H51 H 0.6497 0.6991 0.7097 0.04 Uiso 1 1 calc R
C52 C 0.8009(9) 0.6737(8) 0.6197(7) 0.032(2) Uani 1 1 d .
H52 H 0.8114 0.7445 0.5995 0.038 Uiso 1 1 calc R
C53 C 0.8797(8) 0.5974(8) 0.5845(7) 0.031(2) Uani 1 1 d .
H53 H 0.9445 0.6163 0.5403 0.037 Uiso 1 1 calc R
C54 C 0.8656(8) 0.4920(7) 0.6127(6) 0.024(2) Uani 1 1 d .
H54 H 0.9197 0.4407 0.5866 0.029 Uiso 1 1 calc R
N1 N 0.5664(6) 0.5297(6) 0.5787(4) 0.0189(16) Uani 1 1 d .
N2 N 0.6514(6) 0.4721(6) 0.5222(5) 0.0201(16) Uani 1 1 d .
N3 N 0.7276(6) 0.3042(6) 0.4931(5) 0.0249(18) Uani 1 1 d .
H3 H 0.7272 0.2371 0.5086 0.03 Uiso 1 1 calc R
N4 N 0.4336(6) 0.1843(5) 0.7952(5) 0.0179(16) Uani 1 1 d .
O1 O 0.3135(5) 0.9407(5) 0.6841(4) 0.0291(16) Uani 1 1 d .
O11 O 0.6446(6) 1.0352(7) 0.6596(5) 0.042(2) Uani 1 1 d .
O12 O 0.7465(8) 1.0696(6) 0.5172(5) 0.051(2) Uani 1 1 d .
O13 O 0.6722(6) 0.9076(5) 0.5721(5) 0.0364(18) Uani 1 1 d .
O14 O 0.8245(6) 0.9465(6) 0.6036(5) 0.041(2) Uani 1 1 d .
O21 O 0.0487(6) 0.7580(7) 1.0853(5) 0.0405(19) Uani 1 1 d .
O22 O 0.1276(6) 0.8417(5) 0.9493(5) 0.0350(17) Uani 1 1 d .
O23 O 0.1704(6) 0.6596(6) 0.9819(5) 0.045(2) Uani 1 1 d .
O24 O -0.0128(6) 0.7260(6) 0.9805(5) 0.0398(19) Uani 1 1 d .
P1 P 0.32502(19) 0.38581(18) 0.79983(16) 0.0206(5) Uani 1 1 d .
P2 P 0.65318(19) 0.20249(19) 0.86463(15) 0.0207(5) Uani 1 1 d .
P3 P 0.75662(19) 0.32579(18) 0.72580(15) 0.0186(5) Uani 1 1 d .
S1 S 0.54656(18) 0.30336(17) 0.63012(15) 0.0203(5) Uani 1 1 d .
Cl1 Cl 0.72118(19) 0.98989(18) 0.58879(15) 0.0259(5) Uani 1 1 d .
Cl2 Cl 0.08309(19) 0.74559(19) 0.99881(15) 0.0282(5) Uani 1 1 d .
Pd1 Pd 0.45373(6) 0.45867(5) 0.68423(5) 0.02093(19) Uani 1 1 d .
Pd2 Pd 0.59295(6) 0.25294(5) 0.75210(4) 0.01815(18) Uani 1 1 d .

loop_
_atom_site_aniso_label
_atom_site_aniso_U_11
_atom_site_aniso_U_22
_atom_site_aniso_U_33
_atom_site_aniso_U_23
_atom_site_aniso_U_13
_atom_site_aniso_U_12
C1 0.021(5) 0.022(5) 0.028(5) -0.002(4) -0.017(4) -0.006(4)
C2 0.018(4) 0.023(5) 0.031(5) -0.004(4) -0.014(4) -0.001(4)
C3 0.029(5) 0.020(5) 0.030(5) -0.004(4) -0.018(4) -0.002(4)
C4 0.022(5) 0.026(5) 0.034(6) -0.012(4) -0.009(4) 0.001(4)
C5 0.020(5) 0.024(5) 0.032(5) 0.004(4) -0.013(4) -0.004(4)
C6 0.018(4) 0.019(5) 0.037(6) -0.007(4) -0.017(4) -0.003(4)
C7 0.024(5) 0.020(5) 0.025(5) -0.007(4) -0.014(4) -0.005(4)
C8 0.018(4) 0.026(5) 0.024(5) -0.006(4) -0.015(4) -0.003(4)
C9 0.018(5) 0.031(5) 0.035(6) -0.006(5) -0.007(4) -0.006(4)
C10 0.033(6) 0.039(6) 0.040(6) -0.010(5) -0.009(5) -0.001(5)
C11 0.031(5) 0.024(5) 0.033(6) 0.000(4) -0.011(5) -0.001(4)
C12 0.029(5) 0.029(5) 0.028(5) -0.003(4) -0.014(4) -0.004(4)
C13 0.024(5) 0.012(4) 0.037(6) -0.001(4) -0.015(4) 0.001(4)
C14 0.029(5) 0.025(5) 0.041(6) -0.007(5) -0.017(5) 0.000(4)
C15 0.038(6) 0.027(5) 0.043(6) 0.000(5) -0.028(5) -0.002(5)
C16 0.018(5) 0.033(6) 0.050(7) 0.004(5) -0.013(5) -0.004(4)
C17 0.023(5) 0.040(6) 0.045(7) 0.002(5) -0.017(5) 0.004(5)
C18 0.026(5) 0.026(5) 0.038(6) -0.010(5) -0.014(5) 0.001(4)
C19 0.018(4) 0.022(5) 0.038(6) -0.013(4) -0.013(4) 0.007(4)
C20 0.023(5) 0.017(5) 0.040(6) -0.012(4) -0.015(4) -0.002(4)
C21 0.031(5) 0.035(6) 0.033(6) -0.015(5) -0.013(5) 0.009(5)
C22 0.037(6) 0.024(5) 0.041(6) -0.015(5) -0.021(5) 0.014(5)
C23 0.038(6) 0.028(6) 0.055(7) -0.021(5) -0.030(6) 0.010(5)
C24 0.022(5) 0.020(5) 0.050(7) -0.010(5) -0.017(5) 0.000(4)
C25 0.015(4) 0.016(4) 0.030(5) -0.012(4) -0.012(4) 0.005(3)
C26 0.016(4) 0.027(5) 0.034(5) -0.009(4) -0.012(4) -0.001(4)
C27 0.027(5) 0.026(5) 0.027(5) 0.001(4) -0.009(4) -0.009(4)
C28 0.056(7) 0.026(5) 0.022(5) -0.005(4) -0.009(5) -0.015(5)
C29 0.021(4) 0.021(5) 0.023(5) -0.010(4) -0.008(4) 0.000(4)
C30 0.022(5) 0.015(4) 0.031(5) -0.011(4) -0.007(4) -0.007(4)
C31 0.021(5) 0.033(5) 0.034(6) -0.012(5) -0.020(4) 0.004(4)
C32 0.029(5) 0.036(6) 0.038(6) 0.000(5) -0.022(5) 0.001(5)
C33 0.028(5) 0.023(5) 0.053(7) -0.012(5) -0.020(5) 0.012(4)
C34 0.024(5) 0.018(5) 0.039(6) -0.011(4) -0.006(5) 0.002(4)
C35 0.041(6) 0.011(4) 0.039(6) -0.001(4) -0.025(5) -0.008(4)
C36 0.020(4) 0.014(4) 0.028(5) -0.009(4) -0.008(4) 0.002(4)
C37 0.019(5) 0.028(5) 0.038(6) -0.010(5) -0.015(4) 0.003(4)
C38 0.036(6) 0.018(5) 0.036(6) -0.010(4) -0.017(5) 0.006(4)
C39 0.017(5) 0.017(5) 0.046(6) -0.009(5) -0.012(5) 0.012(4)
C40 0.027(5) 0.013(4) 0.040(6) -0.004(4) -0.009(5) -0.001(4)
C41 0.021(5) 0.025(5) 0.037(6) -0.011(4) -0.010(4) -0.001(4)
C42 0.016(4) 0.023(5) 0.031(5) -0.012(4) -0.007(4) -0.002(4)
C43 0.017(4) 0.015(4) 0.031(5) -0.010(4) -0.005(4) -0.002(3)
C44 0.029(5) 0.027(5) 0.035(6) -0.011(5) -0.020(5) 0.000(4)
C45 0.028(5) 0.039(6) 0.044(6) -0.021(5) -0.024(5) 0.005(5)
C46 0.014(4) 0.045(6) 0.039(6) -0.014(5) -0.011(4) 0.006(4)
C47 0.030(5) 0.033(6) 0.025(5) -0.017(5) -0.011(4) 0.009(4)
C48 0.021(5) 0.028(5) 0.029(5) -0.010(4) -0.016(4) 0.003(4)
C49 0.018(4) 0.015(4) 0.028(5) -0.006(4) -0.014(4) 0.001(3)
C50 0.016(4) 0.027(5) 0.037(6) -0.011(5) -0.011(4) 0.002(4)
C51 0.037(6) 0.025(5) 0.047(7) -0.015(5) -0.023(5) 0.005(4)
C52 0.043(6) 0.018(5) 0.044(6) 0.006(5) -0.027(5) -0.009(4)
C53 0.026(5) 0.025(5) 0.043(6) -0.003(5) -0.012(5) -0.005(4)
C54 0.020(5) 0.022(5) 0.025(5) -0.002(4) -0.006(4) 0.007(4)
N1 0.023(4) 0.020(4) 0.017(4) -0.007(3) -0.007(3) -0.005(3)
N2 0.022(4) 0.017(4) 0.024(4) -0.006(3) -0.009(3) -0.006(3)
N3 0.026(4) 0.019(4) 0.034(5) -0.007(4) -0.015(4) 0.000(3)
N4 0.017(4) 0.014(4) 0.026(4) -0.005(3) -0.010(3) 0.001(3)
O1 0.027(4) 0.020(3) 0.040(4) -0.005(3) -0.010(3) -0.005(3)
O11 0.031(4) 0.058(5) 0.041(5) -0.023(4) -0.013(4) 0.008(4)
O12 0.076(6) 0.027(4) 0.043(5) -0.006(4) -0.011(5) -0.010(4)
O13 0.037(4) 0.026(4) 0.059(5) -0.016(4) -0.026(4) -0.002(3)
O14 0.025(4) 0.051(5) 0.058(5) -0.028(4) -0.021(4) 0.007(3)
O21 0.035(4) 0.059(5) 0.033(4) -0.011(4) -0.016(4) -0.004(4)
O22 0.038(4) 0.028(4) 0.042(4) -0.005(3) -0.017(4) -0.004(3)
O23 0.037(4) 0.031(4) 0.072(6) -0.017(4) -0.024(4) 0.005(3)
O24 0.038(4) 0.043(5) 0.049(5) -0.005(4) -0.027(4) -0.008(4)
P1 0.0187(11) 0.0133(11) 0.0317(13) -0.0063(10) -0.0096(10) -0.0007(9)
P2 0.0195(11) 0.0196(12) 0.0262(13) -0.0088(10) -0.0092(10) -0.0014(9)
P3 0.0170(11) 0.0163(11) 0.0252(12) -0.0087(10) -0.0085(10) 0.0004(9)
S1 0.0179(11) 0.0172(11) 0.0293(12) -0.0050(10) -0.0112(10) -0.0023(9)
Cl1 0.0266(12) 0.0223(11) 0.0322(13) -0.0114(10) -0.0104(10) -0.0024(9)
Cl2 0.0230(11) 0.0314(13) 0.0333(13) -0.0068(11) -0.0128(10) -0.0013(10)
Pd1 0.0179(3) 0.0161(3) 0.0309(4) -0.0059(3) -0.0095(3) -0.0018(3)
Pd2 0.0145(3) 0.0167(3) 0.0264(4) -0.0068(3) -0.0092(3) -0.0008(3)

loop_
_atom_type_symbol
_atom_type_description
_atom_type_scat_dispersion_real
_atom_type_scat_dispersion_imag
_atom_type_scat_source
C C 0.0033 0.0016 'International Tables Vol C Tables 4.2.6.8 and 6.1.1.4'
H H 0 0 'International Tables Vol C Tables 4.2.6.8 and 6.1.1.4'
N N 0.0061 0.0033 'International Tables Vol C Tables 4.2.6.8 and 6.1.1.4'
O O 0.0106 0.006 'International Tables Vol C Tables 4.2.6.8 and 6.1.1.4'
P P 0.1023 0.0942 'International Tables Vol C Tables 4.2.6.8 and 6.1.1.4'
S S 0.1246 0.1234 'International Tables Vol C Tables 4.2.6.8 and 6.1.1.4'
Cl Cl 0.1484 0.1585 'International Tables Vol C Tables 4.2.6.8 and 6.1.1.4'
Pd Pd -0.9988 1.0072 'International Tables Vol C Tables 4.2.6.8 and 6.1.1.4'

loop_
_geom_angle_atom_site_label_1
_geom_angle_atom_site_label_2
_geom_angle_atom_site_label_3
_geom_angle
C2 C1 C6 121.5(9)
C2 C1 C7 121.6(8)
C6 C1 C7 116.8(8)
C3 C2 C1 119.7(9)
C3 C2 H2 120.2
C1 C2 H2 120.2
O1 C3 C2 124.6(9)
O1 C3 C4 115.7(8)
C2 C3 C4 119.6(9)
C5 C4 C3 120.0(9)
C5 C4 H4 120
C3 C4 H4 120
C4 C5 C6 122.7(9)
C4 C5 H5 118.7
C6 C5 H5 118.7
C5 C6 C1 116.4(8)
C5 C6 Pd1 132.7(7)
C1 C6 Pd1 110.7(6)
N1 C7 C1 113.8(8)
N1 C7 C12 123.6(8)
C1 C7 C12 122.6(8)
N2 C8 N3 120.1(8)
N2 C8 S1 126.0(7)
N3 C8 S1 113.7(7)
N3 C9 C10 110.6(8)
N3 C9 H9A 109.5
C10 C9 H9A 109.5
N3 C9 H9B 109.5
C10 C9 H9B 109.5
H9A C9 H9B 108.1
C9 C10 H10A 109.5
C9 C10 H10B 109.5
H10A C10 H10B 109.5
C9 C10 H10C 109.5
H10A C10 H10C 109.5
H10B C10 H10C 109.5
O1 C11 H11A 109.5
O1 C11 H11B 109.5
H11A C11 H11B 109.5
O1 C11 H11C 109.5
H11A C11 H11C 109.5
H11B C11 H11C 109.5
C7 C12 H12A 109.5
C7 C12 H12B 109.5
H12A C12 H12B 109.5
C7 C12 H12C 109.5
H12A C12 H12C 109.5
H12B C12 H12C 109.5
C14 C13 C18 120.5(9)
C14 C13 P1 117.1(7)
C18 C13 P1 122.2(8)
C15 C14 C13 120.1(10)
C15 C14 H14 120
C13 C14 H14 120
C14 C15 C16 120.2(10)
C14 C15 H15 119.9
C16 C15 H15 119.9
C17 C16 C15 120.0(10)
C17 C16 H16 120
C15 C16 H16 120
C16 C17 C18 120.4(10)
C16 C17 H17 119.8
C18 C17 H17 119.8
C13 C18 C17 118.8(10)
C13 C18 H18 120.6
C17 C18 H18 120.6
C20 C19 C24 118.9(9)
C20 C19 P1 121.2(7)
C24 C19 P1 119.8(8)
C21 C20 C19 120.5(9)
C21 C20 H20 119.8
C19 C20 H20 119.8
C22 C21 C20 120.6(10)
C22 C21 H21 119.7
C20 C21 H21 119.7
C23 C22 C21 119.5(10)
C23 C22 H22 120.2
C21 C22 H22 120.2
C22 C23 C24 121.6(10)
C22 C23 H23 119.2
C24 C23 H23 119.2
C23 C24 C19 118.9(10)
C23 C24 H24 120.6
C19 C24 H24 120.6
N4 C25 C26 121.4(8)
N4 C25 P1 117.6(6)
C26 C25 P1 120.9(6)
C27 C26 C25 119.6(9)
C27 C26 H26 120.2
C25 C26 H26 120.2
C26 C27 C28 119.6(9)
C26 C27 H27 120.2
C28 C27 H27 120.2
C29 C28 C27 116.9(9)
C29 C28 H28 121.5
C27 C28 H28 121.5
N4 C29 C28 124.4(9)
N4 C29 H29 117.8
C28 C29 H29 117.8
C31 C30 C35 119.6(9)
C31 C30 P2 120.3(7)
C35 C30 P2 120.0(8)
C32 C31 C30 120.1(9)
C32 C31 H31 120
C30 C31 H31 120
C31 C32 C33 120.7(10)
C31 C32 H32 119.6
C33 C32 H32 119.6
C32 C33 C34 119.7(9)
C32 C33 H33 120.2
C34 C33 H33 120.2
C35 C34 C33 120.0(9)
C35 C34 H34 120
C33 C34 H34 120
C34 C35 C30 120.0(10)
C34 C35 H35 120
C30 C35 H35 120
C41 C36 C37 119.5(9)
C41 C36 P2 119.5(7)
C37 C36 P2 120.9(7)
C38 C37 C36 119.8(9)
C38 C37 H37 120.1
C36 C37 H37 120.1
C39 C38 C37 120.2(9)
C39 C38 H38 119.9
C37 C38 H38 119.9
C38 C39 C40 119.7(10)
C38 C39 H39 120.2
C40 C39 H39 120.2
C41 C40 C39 120.8(9)
C41 C40 H40 119.6
C39 C40 H40 119.6
C40 C41 C36 120.0(9)
C40 C41 H41 120
C36 C41 H41 120
P2 C42 P3 92.5(4)
P2 C42 H42A 113.2
P3 C42 H42A 113.2
P2 C42 H42B 113.2
P3 C42 H42B 113.2
H42A C42 H42B 110.6
C44 C43 C48 120.4(8)
C44 C43 P3 120.5(7)
C48 C43 P3 119.0(7)
C43 C44 C45 119.0(9)
C43 C44 H44 120.5
C45 C44 H44 120.5
C46 C45 C44 120.6(9)
C46 C45 H45 119.7
C44 C45 H45 119.7
C45 C46 C47 119.8(9)
C45 C46 H46 120.1
C47 C46 H46 120.1
C48 C47 C46 120.1(9)
C48 C47 H47 119.9
C46 C47 H47 119.9
C47 C48 C43 120.0(9)
C47 C48 H48 120
C43 C48 H48 120
C54 C49 C50 118.6(8)
C54 C49 P3 121.6(7)
C50 C49 P3 119.7(7)
C51 C50 C49 119.8(9)
C51 C50 H50 120.1
C49 C50 H50 120.1
C52 C51 C50 120.2(9)
C52 C51 H51 119.9
C50 C51 H51 119.9
C53 C52 C51 119.9(9)
C53 C52 H52 120
C51 C52 H52 120
C52 C53 C54 121.1(9)
C52 C53 H53 119.4
C54 C53 H53 119.4
C53 C54 C49 120.3(8)
C53 C54 H54 119.8
C49 C54 H54 119.8
C7 N1 N2 119.9(7)
C7 N1 Pd1 117.8(6)
N2 N1 Pd1 122.3(5)
C8 N2 N1 113.7(7)
C8 N3 C9 122.3(8)
C8 N3 H3 118.8
C9 N3 H3 118.8
C29 N4 C25 118.1(7)
C29 N4 Pd2 117.3(6)
C25 N4 Pd2 124.6(6)
C3 O1 C11 117.6(7)
C19 P1 C13 105.4(4)
C19 P1 C25 100.4(4)
C13 P1 C25 103.6(4)
C19 P1 Pd1 120.0(3)
C13 P1 Pd1 111.5(3)
C25 P1 Pd1 114.1(3)
C36 P2 C30 106.5(4)
C36 P2 C42 109.0(4)
C30 P2 C42 105.7(4)
C36 P2 Pd2 126.2(3)
C30 P2 Pd2 114.2(3)
C42 P2 Pd2 92.6(3)
C36 P2 P3 146.5(3)
C30 P2 P3 101.1(3)
Pd2 P2 P3 53.97(7)
C49 P3 C43 108.8(4)
C49 P3 C42 108.2(4)
C43 P3 C42 106.6(4)
C49 P3 Pd2 120.6(3)
C43 P3 Pd2 116.8(3)
C42 P3 Pd2 93.4(3)
C49 P3 P2 142.9(3)
C43 P3 P2 103.7(3)
Pd2 P3 P2 55.05(7)
C8 S1 Pd1 94.3(3)
C8 S1 Pd2 116.5(3)
Pd1 S1 Pd2 87.10(8)
O11 Cl1 O13 110.8(5)
O11 Cl1 O14 109.5(5)
O13 Cl1 O14 109.0(4)
O11 Cl1 O12 109.8(5)
O13 Cl1 O12 108.5(5)
O14 Cl1 O12 109.2(5)
O24 Cl2 O23 110.6(5)
O24 Cl2 O22 109.9(5)
O23 Cl2 O22 109.3(5)
O24 Cl2 O21 109.6(4)
O23 Cl2 O21 109.0(5)
O22 Cl2 O21 108.3(4)
C6 Pd1 N1 80.6(3)
C6 Pd1 P1 97.5(3)
N1 Pd1 P1 177.8(2)
C6 Pd1 S1 163.9(3)
N1 Pd1 S1 83.4(2)
P1 Pd1 S1 98.35(8)
C6 Pd1 Pd2 142.0(3)
N1 Pd1 Pd2 106.7(2)
P1 Pd1 Pd2 75.45(7)
S1 Pd1 Pd2 46.69(6)
N4 Pd2 P3 172.0(2)
N4 Pd2 P2 101.9(2)
P3 Pd2 P2 70.97(9)
N4 Pd2 S1 81.9(2)
P3 Pd2 S1 105.40(9)
P2 Pd2 S1 175.45(9)
N4 Pd2 Pd1 84.5(2)
P3 Pd2 Pd1 98.07(7)
P2 Pd2 Pd1 136.13(6)
S1 Pd2 Pd1 46.21(6)

loop_
_geom_bond_atom_site_label_1
_geom_bond_atom_site_label_2
_geom_bond_distance
C1 C2 1.391(13)
C1 C6 1.425(13)
C1 C7 1.470(13)
C2 C3 1.389(13)
C2 H2 0.93
C3 O1 1.378(11)
C3 C4 1.394(14)
C4 C5 1.375(13)
C4 H4 0.93
C5 C6 1.389(13)
C5 H5 0.93
C6 Pd1 2.036(9)
C7 N1 1.286(11)
C7 C12 1.505(13)
C8 N2 1.301(12)
C8 N3 1.358(11)
C8 S1 1.794(9)
C9 N3 1.457(12)
C9 C10 1.520(14)
C9 H9A 0.97
C9 H9B 0.97
C10 H10A 0.96
C10 H10B 0.96
C10 H10C 0.96
C11 O1 1.430(11)
C11 H11A 0.96
C11 H11B 0.96
C11 H11C 0.96
C12 H12A 0.96
C12 H12B 0.96
C12 H12C 0.96
C13 C14 1.380(14)
C13 C18 1.382(13)
C13 P1 1.819(9)
C14 C15 1.375(14)
C14 H14 0.93
C15 C16 1.384(15)
C15 H15 0.93
C16 C17 1.368(16)
C16 H16 0.93
C17 C18 1.404(14)
C17 H17 0.93
C18 H18 0.93
C19 C20 1.386(14)
C19 C24 1.406(12)
C19 P1 1.813(10)
C20 C21 1.374(14)
C20 H20 0.93
C21 C22 1.372(14)
C21 H21 0.93
C22 C23 1.362(16)
C22 H22 0.93
C23 C24 1.381(15)
C23 H23 0.93
C24 H24 0.93
C25 N4 1.355(11)
C25 C26 1.392(12)
C25 P1 1.850(9)
C26 C27 1.369(13)
C26 H26 0.93
C27 C28 1.395(15)
C27 H27 0.93
C28 C29 1.391(13)
C28 H28 0.93
C29 N4 1.322(11)
C29 H29 0.93
C30 C31 1.395(13)
C30 C35 1.397(13)
C30 P2 1.813(9)
C31 C32 1.375(14)
C31 H31 0.93
C32 C33 1.384(14)
C32 H32 0.93
C33 C34 1.395(15)
C33 H33 0.93
C34 C35 1.387(13)
C34 H34 0.93
C35 H35 0.93
C36 C41 1.383(12)
C36 C37 1.404(13)
C36 P2 1.791(9)
C37 C38 1.390(14)
C37 H37 0.93
C38 C39 1.379(13)
C38 H38 0.93
C39 C40 1.385(14)
C39 H39 0.93
C40 C41 1.382(14)
C40 H40 0.93
C41 H41 0.93
C42 P2 1.836(9)
C42 P3 1.842(10)
C42 H42A 0.97
C42 H42B 0.97
C43 C44 1.383(13)
C43 C48 1.389(12)
C43 P3 1.815(9)
C44 C45 1.405(13)
C44 H44 0.93
C45 C46 1.374(14)
C45 H45 0.93
C46 C47 1.391(14)
C46 H46 0.93
C47 C48 1.382(13)
C47 H47 0.93
C48 H48 0.93
C49 C54 1.392(12)
C49 C50 1.398(12)
C49 P3 1.803(9)
C50 C51 1.388(14)
C50 H50 0.93
C51 C52 1.385(15)
C51 H51 0.93
C52 C53 1.350(14)
C52 H52 0.93
C53 C54 1.377(13)
C53 H53 0.93
C54 H54 0.93
N1 N2 1.393(10)
N1 Pd1 2.039(7)
N3 H3 0.86
N4 Pd2 2.156(7)
O11 Cl1 1.427(7)
O12 Cl1 1.437(8)
O13 Cl1 1.433(7)
O14 Cl1 1.434(7)
O21 Cl2 1.444(7)
O22 Cl2 1.443(7)
O23 Cl2 1.433(8)
O24 Cl2 1.431(7)
P1 Pd1 2.240(3)
P2 Pd2 2.304(3)
P2 P3 2.657(3)
P3 Pd2 2.273(2)
S1 Pd1 2.340(2)
S1 Pd2 2.358(3)
Pd1 Pd2 3.2366(10)

loop_
_geom_torsion_atom_site_label_1
_geom_torsion_atom_site_label_2
_geom_torsion_atom_site_label_3
_geom_torsion_atom_site_label_4
_geom_torsion
C6 C1 C2 C3 -1.8(14)
C7 C1 C2 C3 -179.3(8)
C1 C2 C3 O1 -177.9(8)
C1 C2 C3 C4 2.3(14)
O1 C3 C4 C5 178.3(8)
C2 C3 C4 C5 -1.9(14)
C3 C4 C5 C6 1.0(15)
C4 C5 C6 C1 -0.5(14)
C4 C5 C6 Pd1 -175.5(8)
C2 C1 C6 C5 0.9(13)
C7 C1 C6 C5 178.5(8)
C2 C1 C6 Pd1 177.0(7)
C7 C1 C6 Pd1 -5.4(10)
C2 C1 C7 N1 -177.0(8)
C6 C1 C7 N1 5.5(12)
C2 C1 C7 C12 2.9(13)
C6 C1 C7 C12 -174.7(8)
C18 C13 C14 C15 -0.8(14)
P1 C13 C14 C15 -176.1(8)
C13 C14 C15 C16 0.7(15)
C14 C15 C16 C17 0.2(16)
C15 C16 C17 C18 -0.9(16)
C14 C13 C18 C17 0.1(14)
P1 C13 C18 C17 175.1(8)
C16 C17 C18 C13 0.8(15)
C24 C19 C20 C21 -0.8(14)
P1 C19 C20 C21 -177.0(7)
C19 C20 C21 C22 -0.5(15)
C20 C21 C22 C23 1.9(15)
C21 C22 C23 C24 -2.2(16)
C22 C23 C24 C19 0.9(15)
C20 C19 C24 C23 0.6(14)
P1 C19 C24 C23 176.8(7)
N4 C25 C26 C27 -0.5(14)
P1 C25 C26 C27 -176.3(8)
C25 C26 C27 C28 1.0(15)
C26 C27 C28 C29 -1.2(14)
C27 C28 C29 N4 1.0(14)
C35 C30 C31 C32 0.2(14)
P2 C30 C31 C32 -176.7(7)
C30 C31 C32 C33 0.6(15)
C31 C32 C33 C34 -0.8(15)
C32 C33 C34 C35 0.2(15)
C33 C34 C35 C30 0.6(14)
C31 C30 C35 C34 -0.8(13)
P2 C30 C35 C34 176.1(7)
C41 C36 C37 C38 -0.5(14)
P2 C36 C37 C38 -176.4(7)
C36 C37 C38 C39 1.1(15)
C37 C38 C39 C40 -0.7(14)
C38 C39 C40 C41 -0.4(14)
C39 C40 C41 C36 1.1(15)
C37 C36 C41 C40 -0.6(14)
P2 C36 C41 C40 175.4(8)
C48 C43 C44 C45 0.2(15)
P3 C43 C44 C45 177.8(8)
C43 C44 C45 C46 -1.7(16)
C44 C45 C46 C47 1.7(17)
C45 C46 C47 C48 -0.3(17)
C46 C47 C48 C43 -1.1(15)
C44 C43 C48 C47 1.1(15)
P3 C43 C48 C47 -176.5(8)
C54 C49 C50 C51 -0.2(14)
P3 C49 C50 C51 175.2(8)
C49 C50 C51 C52 -1.2(15)
C50 C51 C52 C53 1.0(16)
C51 C52 C53 C54 0.6(16)
C52 C53 C54 C49 -1.9(16)
C50 C49 C54 C53 1.7(14)
P3 C49 C54 C53 -173.5(8)
C1 C7 N1 N2 178.5(7)
C12 C7 N1 N2 -1.3(13)
C1 C7 N1 Pd1 -2.7(10)
C12 C7 N1 Pd1 177.5(7)
N3 C8 N2 N1 179.6(7)
S1 C8 N2 N1 3.8(11)
C7 N1 N2 C8 -179.9(8)
Pd1 N1 N2 C8 1.4(10)
N2 C8 N3 C9 -2.7(13)
S1 C8 N3 C9 173.6(7)
C10 C9 N3 C8 175.7(8)
C28 C29 N4 C25 -0.5(14)
C28 C29 N4 Pd2 -179.1(7)
C26 C25 N4 C29 0.2(13)
P1 C25 N4 C29 176.2(7)
C26 C25 N4 Pd2 178.7(7)
P1 C25 N4 Pd2 -5.4(10)
C2 C3 O1 C11 -5.2(13)
C4 C3 O1 C11 174.6(8)
C20 C19 P1 C13 67.7(9)
C24 C19 P1 C13 -108.5(8)
C20 C19 P1 C25 -39.7(8)
C24 C19 P1 C25 144.1(7)
C20 C19 P1 Pd1 -165.5(6)
C24 C19 P1 Pd1 18.3(9)
C14 C13 P1 C19 -177.7(7)
C18 C13 P1 C19 7.1(9)
C14 C13 P1 C25 -72.6(8)
C18 C13 P1 C25 112.2(8)
C14 C13 P1 Pd1 50.5(8)
C18 C13 P1 Pd1 -124.7(7)
N4 C25 P1 C19 -82.3(8)
C26 C25 P1 C19 93.6(8)
N4 C25 P1 C13 168.9(7)
C26 C25 P1 C13 -15.2(9)
N4 C25 P1 Pd1 47.4(8)
C26 C25 P1 Pd1 -136.7(7)
C41 C36 P2 C30 -88.3(8)
C37 C36 P2 C30 87.7(8)
C41 C36 P2 C42 158.1(7)
C37 C36 P2 C42 -25.9(9)
C41 C36 P2 Pd2 50.0(9)
C37 C36 P2 Pd2 -134.0(7)
C41 C36 P2 P3 127.6(7)
C37 C36 P2 P3 -56.5(11)
C31 C30 P2 C36 -39.3(8)
C35 C30 P2 C36 143.9(7)
C31 C30 P2 C42 76.5(8)
C35 C30 P2 C42 -100.3(7)
C31 C30 P2 Pd2 176.8(6)
C35 C30 P2 Pd2 0.0(8)
C31 C30 P2 P3 121.5(7)
C35 C30 P2 P3 -55.4(7)
P3 C42 P2 C36 -156.1(4)
P3 C42 P2 C30 89.8(5)
P3 C42 P2 Pd2 -26.3(3)
C54 C49 P3 C43 7.5(9)
C50 C49 P3 C43 -167.7(7)
C54 C49 P3 C42 122.9(8)
C50 C49 P3 C42 -52.3(8)
C54 C49 P3 Pd2 -131.5(7)
C50 C49 P3 Pd2 53.3(8)
C54 C49 P3 P2 157.2(6)
C50 C49 P3 P2 -18.0(10)
C44 C43 P3 C49 90.2(8)
C48 C43 P3 C49 -92.2(8)
C44 C43 P3 C42 -26.3(9)
C48 C43 P3 C42 151.3(7)
C44 C43 P3 Pd2 -129.0(7)
C48 C43 P3 Pd2 48.6(9)
C44 C43 P3 P2 -71.5(8)
C48 C43 P3 P2 106.1(7)
P2 C42 P3 C49 150.5(4)
P2 C42 P3 C43 -92.6(4)
P2 C42 P3 Pd2 26.7(3)
C36 P2 P3 C49 -6.8(8)
C30 P2 P3 C49 -151.9(5)
C42 P2 P3 C49 -50.8(6)
Pd2 P2 P3 C49 96.1(5)
C36 P2 P3 C43 143.7(6)
C30 P2 P3 C43 -1.4(4)
C42 P2 P3 C43 99.8(5)
Pd2 P2 P3 C43 -113.4(3)
C36 P2 P3 C42 43.9(7)
C30 P2 P3 C42 -101.2(5)
Pd2 P2 P3 C42 146.8(4)
C36 P2 P3 Pd2 -102.9(6)
C30 P2 P3 Pd2 112.0(3)
C42 P2 P3 Pd2 -146.8(4)
N2 C8 S1 Pd1 -5.9(8)
N3 C8 S1 Pd1 178.1(6)
N2 C8 S1 Pd2 -94.7(8)
N3 C8 S1 Pd2 89.3(6)
C5 C6 Pd1 N1 178.2(9)
C1 C6 Pd1 N1 3.0(6)
C5 C6 Pd1 P1 -0.6(9)
C1 C6 Pd1 P1 -175.8(6)
C5 C6 Pd1 S1 169.0(6)
C1 C6 Pd1 S1 -6.2(14)
C5 C6 Pd1 Pd2 -76.5(10)
C1 C6 Pd1 Pd2 108.3(7)
C7 N1 Pd1 C6 -0.2(7)
N2 N1 Pd1 C6 178.6(7)
C7 N1 Pd1 S1 177.2(7)
N2 N1 Pd1 S1 -4.0(6)
C7 N1 Pd1 Pd2 -141.9(6)
N2 N1 Pd1 Pd2 36.9(6)
C19 P1 Pd1 C6 -66.7(4)
C13 P1 Pd1 C6 57.2(4)
C25 P1 Pd1 C6 174.2(4)
C19 P1 Pd1 S1 116.2(4)
C13 P1 Pd1 S1 -119.9(3)
C25 P1 Pd1 S1 -2.9(3)
C19 P1 Pd1 Pd2 75.2(4)
C13 P1 Pd1 Pd2 -160.9(3)
C25 P1 Pd1 Pd2 -43.9(3)
C8 S1 Pd1 C6 13.3(9)
Pd2 S1 Pd1 C6 129.7(9)
C8 S1 Pd1 N1 4.1(3)
Pd2 S1 Pd1 N1 120.5(2)
C8 S1 Pd1 P1 -177.2(3)
Pd2 S1 Pd1 P1 -60.82(9)
C8 S1 Pd1 Pd2 -116.3(3)
C29 N4 Pd2 P2 -67.5(7)
C25 N4 Pd2 P2 114.0(7)
C29 N4 Pd2 S1 109.9(7)
C25 N4 Pd2 S1 -68.6(7)
C29 N4 Pd2 Pd1 156.4(7)
C25 N4 Pd2 Pd1 -22.1(7)
C49 P3 Pd2 P2 -135.8(4)
C43 P3 Pd2 P2 88.3(4)
C42 P3 Pd2 P2 -22.2(3)
C49 P3 Pd2 S1 47.1(4)
C43 P3 Pd2 S1 -88.8(4)
C42 P3 Pd2 S1 160.6(3)
P2 P3 Pd2 S1 -177.14(9)
C49 P3 Pd2 Pd1 0.4(3)
C43 P3 Pd2 Pd1 -135.5(4)
C42 P3 Pd2 Pd1 113.9(3)
P2 P3 Pd2 Pd1 136.17(7)
C36 P2 Pd2 N4 -38.0(4)
C30 P2 Pd2 N4 97.6(4)
C42 P2 Pd2 N4 -153.9(3)
P3 P2 Pd2 N4 -176.2(2)
C36 P2 Pd2 P3 138.2(4)
C30 P2 Pd2 P3 -86.2(3)
C42 P2 Pd2 P3 22.3(3)
C36 P2 Pd2 Pd1 56.5(4)
C30 P2 Pd2 Pd1 -167.9(3)
C42 P2 Pd2 Pd1 -59.4(3)
P3 P2 Pd2 Pd1 -81.68(9)
C8 S1 Pd2 N4 -176.5(4)
Pd1 S1 Pd2 N4 90.17(19)
C8 S1 Pd2 P3 6.9(3)
Pd1 S1 Pd2 P3 -86.42(8)
C8 S1 Pd2 Pd1 93.3(3)
C6 Pd1 Pd2 N4 116.3(5)
N1 Pd1 Pd2 N4 -147.4(3)
P1 Pd1 Pd2 N4 32.8(2)
S1 Pd1 Pd2 N4 -84.0(2)
C6 Pd1 Pd2 P3 -56.0(4)
N1 Pd1 Pd2 P3 40.2(2)
P1 Pd1 Pd2 P3 -139.56(9)
S1 Pd1 Pd2 P3 103.63(10)
C6 Pd1 Pd2 P2 14.8(4)
N1 Pd1 Pd2 P2 111.1(2)
P1 Pd1 Pd2 P2 -68.69(11)
S1 Pd1 Pd2 P2 174.50(12)
C6 Pd1 Pd2 S1 -159.7(4)
N1 Pd1 Pd2 S1 -63.4(2)
P1 Pd1 Pd2 S1 116.81(10)
